data_1572647
loop_
_publ_author_name
'Kong, De-Hao'
'Wu, Yue'
'Shi, Cui-Mi'
'Zeng, Hao'
'Xu, Liang-Jin'
'Chen, Zhong-Ning'

_publ_section_title
;
 Highly efficient circularly polarized electroluminescence based on chiral
 manganese(ii) complexes.
;
_journal_issue 40
_journal_name_full 'Chemical science'
_journal_page_first 16698
_journal_page_last 16704
_journal_paper_doi 10.1039/d4sc04748f
_journal_volume 15
_journal_year 2024
_chemical_formula_sum 'C44 H32 Br2 Mn O2 P2'
_chemical_formula_weight 869.39
_space_group_crystal_system orthorhombic
_space_group_IT_number 19
_space_group_name_Hall 'P 2ac 2ab'
_space_group_name_H-M_alt 'P 21 21 21'
_atom_sites_solution_hydrogens geom
_audit_creation_method SHELXL-2016/6
_audit_update_record
;
2023-12-06 deposited with the CCDC.	2024-09-17 downloaded from the CCDC.
;
_cell_angle_alpha 90
_cell_angle_beta 90
_cell_angle_gamma 90
_cell_formula_units_Z 4
_cell_length_a 12.3218(4)
_cell_length_b 15.3674(5)
_cell_length_c 20.1514(6)
_cell_measurement_reflns_used 7344
_cell_measurement_temperature 100(2)
_cell_measurement_theta_max 30.4920
_cell_measurement_theta_min 2.0700
_cell_volume 3815.7(2)
_computing_structure_refinement 'SHELXL-2016/6 (Sheldrick, 2016)'
_diffrn_ambient_temperature 100(2)
_diffrn_measured_fraction_theta_full 0.997
_diffrn_measured_fraction_theta_max 0.997
_diffrn_measurement_device_type 'XtaLAB Synergy R, HyPix'
_diffrn_measurement_method 'four-circle diffractometer'
_diffrn_radiation_type CuK\a
_diffrn_radiation_wavelength 1.54178
_diffrn_reflns_av_R_equivalents 0.0324
_diffrn_reflns_av_unetI/netI 0.0507
_diffrn_reflns_Laue_measured_fraction_full 0.997
_diffrn_reflns_Laue_measured_fraction_max 0.997
_diffrn_reflns_limit_h_max 13
_diffrn_reflns_limit_h_min -10
_diffrn_reflns_limit_k_max 13
_diffrn_reflns_limit_k_min -17
_diffrn_reflns_limit_l_max 22
_diffrn_reflns_limit_l_min -19
_diffrn_reflns_number 14326
_diffrn_reflns_point_group_measured_fraction_full 0.930
_diffrn_reflns_point_group_measured_fraction_max 0.930
_diffrn_reflns_theta_full 58.900
_diffrn_reflns_theta_max 58.900
_diffrn_reflns_theta_min 3.617
_exptl_absorpt_coefficient_mu 6.347
_exptl_absorpt_correction_T_max 1.00000
_exptl_absorpt_correction_T_min 0.40693
_exptl_absorpt_correction_type multi-scan
_exptl_crystal_colour colorless
_exptl_crystal_density_diffrn 1.513
_exptl_crystal_description block
_exptl_crystal_F_000 1748
_exptl_crystal_size_max 0.25
_exptl_crystal_size_mid 0.22
_exptl_crystal_size_min 0.20
_refine_diff_density_max 0.390
_refine_diff_density_min -0.397
_refine_diff_density_rms 0.073
_refine_ls_abs_structure_details
;
 Flack x determined using 1941 quotients [(I+)-(I-)]/[(I+)+(I-)]
 (Parsons, Flack and Wagner, Acta Cryst. B69 (2013) 249-259).
;
_refine_ls_abs_structure_Flack 0.069(4)
_refine_ls_extinction_method none
_refine_ls_goodness_of_fit_ref 1.061
_refine_ls_hydrogen_treatment constr
_refine_ls_matrix_type full
_refine_ls_number_parameters 460
_refine_ls_number_reflns 5100
_refine_ls_number_restraints 0
_refine_ls_restrained_S_all 1.061
_refine_ls_R_factor_all 0.0241
_refine_ls_R_factor_gt 0.0238
_refine_ls_shift/su_max 0.001
_refine_ls_shift/su_mean 0.000
_refine_ls_structure_factor_coef Fsqd
_refine_ls_weighting_details 'w=1/[\s^2^(Fo^2^)+(0.0159P)^2^+0.3045P] where P=(Fo^2^+2Fc^2^)/3'
_refine_ls_weighting_scheme calc
_refine_ls_wR_factor_gt 0.0570
_refine_ls_wR_factor_ref 0.0572
_reflns_Friedel_coverage 0.654
_reflns_Friedel_fraction_full 0.842
_reflns_Friedel_fraction_max 0.842
_reflns_number_gt 5025
_reflns_number_total 5100
_reflns_threshold_expression 'I > 2\s(I)'
_cod_data_source_file d4sc04748f2.cif
_cod_data_source_block a
_cod_depositor_comments 'Adding full bibliography for 1572647--1572648.cif.'
_cod_database_code 1572647
_shelx_shelxl_version_number 2016/6
_shelx_space_group_comment
;
The symmetry employed for this shelxl refinement is uniquely defined
by the following loop, which should always be used as a source of
symmetry information in preference to the above space-group names.
They are only intended as comments.
;

loop_
_space_group_symop_operation_xyz
'x, y, z'
'x+1/2, -y+1/2, -z'
'-x, y+1/2, -z+1/2'
'-x+1/2, -y, z+1/2'

loop_
_atom_site_label
_atom_site_type_symbol
_atom_site_fract_x
_atom_site_fract_y
_atom_site_fract_z
_atom_site_U_iso_or_equiv
_atom_site_adp_type
_atom_site_occupancy
_atom_site_site_symmetry_order
_atom_site_calc_flag
_atom_site_refinement_flags_posn
_atom_site_refinement_flags_adp
_atom_site_refinement_flags_occupancy
_atom_site_disorder_assembly
_atom_site_disorder_group
Br1 Br 0.35457(3) 0.54879(3) 0.84098(2) 0.02519(12) Uani 1 1 d . . . . .
Br2 Br 0.58432(3) 0.34377(3) 0.88480(2) 0.02523(12) Uani 1 1 d . . . . .
Mn1 Mn 0.41500(5) 0.39602(4) 0.83256(3) 0.01980(15) Uani 1 1 d . . . . .
P1 P 0.19937(7) 0.27988(6) 0.81131(5) 0.0188(2) Uani 1 1 d . . . . .
P2 P 0.42154(7) 0.34344(6) 0.66156(5) 0.0196(2) Uani 1 1 d . . . . .
O1 O 0.2830(2) 0.32006(17) 0.85595(13) 0.0237(6) Uani 1 1 d . . . . .
O2 O 0.4184(2) 0.36045(17) 0.73487(13) 0.0238(6) Uani 1 1 d . . . . .
C1 C 0.2359(3) 0.1698(3) 0.79168(19) 0.0220(9) Uani 1 1 d . . . . .
C2 C 0.1580(3) 0.1063(3) 0.78341(19) 0.0247(9) Uani 1 1 d . . . . .
H5 H 0.083381 0.121341 0.786590 0.030 Uiso 1 1 calc R U . . .
C3 C 0.1871(4) 0.0208(3) 0.7705(2) 0.0283(10) Uani 1 1 d . . . . .
H1 H 0.132868 -0.022717 0.765600 0.034 Uiso 1 1 calc R U . . .
C4 C 0.2958(4) -0.0007(3) 0.7649(2) 0.0345(11) Uani 1 1 d . . . . .
H2 H 0.316241 -0.058990 0.755259 0.041 Uiso 1 1 calc R U . . .
C5 C 0.3743(3) 0.0618(3) 0.7731(2) 0.0364(11) Uani 1 1 d . . . . .
H3 H 0.448641 0.046342 0.769093 0.044 Uiso 1 1 calc R U . . .
C6 C 0.3461(3) 0.1472(3) 0.7873(2) 0.0291(9) Uani 1 1 d . . . . .
H4 H 0.400784 0.189954 0.793954 0.035 Uiso 1 1 calc R U . . .
C7 C 0.1695(3) 0.3488(3) 0.74043(19) 0.0190(8) Uani 1 1 d . . . . .
C8 C 0.1708(3) 0.3272(2) 0.67335(19) 0.0191(8) Uani 1 1 d . . . . .
C9 C 0.1204(3) 0.3850(3) 0.62675(18) 0.0192(8) Uani 1 1 d . . . . .
C10 C 0.1065(3) 0.3619(3) 0.5590(2) 0.0243(9) Uani 1 1 d . . . . .
H6 H 0.130323 0.306590 0.543853 0.029 Uiso 1 1 calc R U . . .
C11 C 0.0595(3) 0.4182(3) 0.5156(2) 0.0283(10) Uani 1 1 d . . . . .
H11 H 0.049608 0.400937 0.470736 0.034 Uiso 1 1 calc R U . . .
C12 C 0.0254(3) 0.5008(3) 0.5357(2) 0.0291(10) Uani 1 1 d . . . . .
H10 H -0.007052 0.539311 0.504606 0.035 Uiso 1 1 calc R U . . .
C13 C 0.0391(3) 0.5260(3) 0.6005(2) 0.0263(9) Uani 1 1 d . . . . .
H9 H 0.017568 0.582686 0.613891 0.032 Uiso 1 1 calc R U . . .
C14 C 0.0850(3) 0.4683(3) 0.64778(19) 0.0226(8) Uani 1 1 d . . . . .
C15 C 0.0977(3) 0.4916(3) 0.71499(19) 0.0218(8) Uani 1 1 d . . . . .
H8 H 0.080472 0.549103 0.728797 0.026 Uiso 1 1 calc R U . . .
C16 C 0.1340(3) 0.4332(3) 0.76021(19) 0.0207(8) Uani 1 1 d . . . . .
H7 H 0.135876 0.448703 0.805829 0.025 Uiso 1 1 calc R U . . .
C17 C 0.2275(3) 0.2479(3) 0.64813(18) 0.0208(8) Uani 1 1 d . . . . .
C18 C 0.3404(3) 0.2491(3) 0.63921(18) 0.0196(8) Uani 1 1 d . . . . .
C19 C 0.3940(3) 0.1738(3) 0.61655(19) 0.0235(9) Uani 1 1 d . . . . .
H17 H 0.470557 0.174995 0.610899 0.028 Uiso 1 1 calc R U . . .
C20 C 0.3385(3) 0.0993(3) 0.60255(19) 0.0237(9) Uani 1 1 d . . . . .
H16 H 0.376943 0.049068 0.588369 0.028 Uiso 1 1 calc R U . . .
C21 C 0.2237(3) 0.0962(3) 0.60896(19) 0.0228(8) Uani 1 1 d . . . . .
C22 C 0.1644(3) 0.0198(3) 0.59453(19) 0.0246(9) Uani 1 1 d . . . . .
H12 H 0.201597 -0.031002 0.580315 0.030 Uiso 1 1 calc R U . . .
C23 C 0.0543(3) 0.0183(3) 0.6008(2) 0.0287(10) Uani 1 1 d . . . . .
H15 H 0.015156 -0.033330 0.590750 0.034 Uiso 1 1 calc R U . . .
C24 C -0.0018(3) 0.0935(3) 0.6222(2) 0.0263(9) Uani 1 1 d . . . . .
H14 H -0.078727 0.092429 0.625630 0.032 Uiso 1 1 calc R U . . .
C25 C 0.0530(3) 0.1669(3) 0.63788(19) 0.0226(9) Uani 1 1 d . . . . .
H13 H 0.014131 0.216283 0.653350 0.027 Uiso 1 1 calc R U . . .
C26 C 0.1685(3) 0.1716(2) 0.63160(18) 0.0198(8) Uani 1 1 d . . . . .
C27 C 0.5615(3) 0.3234(3) 0.63822(19) 0.0226(9) Uani 1 1 d . . . . .
C28 C 0.6063(3) 0.3567(4) 0.5806(2) 0.0428(13) Uani 1 1 d . . . . .
H18 H 0.562163 0.387433 0.549823 0.051 Uiso 1 1 calc R U . . .
C29 C 0.7170(4) 0.3447(5) 0.5678(3) 0.0587(17) Uani 1 1 d . . . . .
H19 H 0.748264 0.367233 0.528303 0.070 Uiso 1 1 calc R U . . .
C30 C 0.7805(3) 0.3003(3) 0.6127(2) 0.0394(11) Uani 1 1 d . . . . .
H20 H 0.855635 0.292414 0.604065 0.047 Uiso 1 1 calc R U . . .
C31 C 0.7367(3) 0.2678(3) 0.6692(2) 0.0290(10) Uani 1 1 d . . . . .
H21 H 0.781199 0.236856 0.699612 0.035 Uiso 1 1 calc R U . . .
C32 C 0.6268(3) 0.2793(3) 0.6828(2) 0.0252(9) Uani 1 1 d . . . . .
H22 H 0.596740 0.256926 0.722750 0.030 Uiso 1 1 calc R U . . .
C33 C 0.3751(3) 0.4348(3) 0.6146(2) 0.0225(8) Uani 1 1 d . . . . .
C34 C 0.3634(3) 0.5152(3) 0.6461(2) 0.0270(9) Uani 1 1 d . . . . .
H27 H 0.376707 0.520553 0.692398 0.032 Uiso 1 1 calc R U . . .
C35 C 0.3321(4) 0.5871(3) 0.6093(3) 0.0371(11) Uani 1 1 d . . . . .
H23 H 0.325368 0.642191 0.630375 0.045 Uiso 1 1 calc R U . . .
C36 C 0.3107(4) 0.5795(3) 0.5428(2) 0.0384(12) Uani 1 1 d . . . . .
H26 H 0.288880 0.629266 0.518234 0.046 Uiso 1 1 calc R U . . .
C37 C 0.3205(3) 0.5000(3) 0.5111(2) 0.0331(10) Uani 1 1 d . . . . .
H24 H 0.304309 0.494944 0.465202 0.040 Uiso 1 1 calc R U . . .
C38 C 0.3539(3) 0.4280(3) 0.5466(2) 0.0258(9) Uani 1 1 d . . . . .
H25 H 0.362474 0.373633 0.524785 0.031 Uiso 1 1 calc R U . . .
C39 C 0.0700(3) 0.2754(2) 0.85304(19) 0.0200(8) Uani 1 1 d . . . . .
C40 C 0.0690(3) 0.2618(2) 0.92170(19) 0.0235(9) Uani 1 1 d . . . . .
H32 H 0.135311 0.252833 0.944724 0.028 Uiso 1 1 calc R U . . .
C41 C -0.0280(3) 0.2615(3) 0.9562(2) 0.0278(10) Uani 1 1 d . . . . .
H28 H -0.028028 0.253270 1.002971 0.033 Uiso 1 1 calc R U . . .
C42 C -0.1252(3) 0.2730(3) 0.9228(2) 0.0277(10) Uani 1 1 d . . . . .
H29 H -0.191780 0.272632 0.946555 0.033 Uiso 1 1 calc R U . . .
C43 C -0.1252(3) 0.2851(3) 0.8547(2) 0.0261(9) Uani 1 1 d . . . . .
H30 H -0.191936 0.292868 0.831891 0.031 Uiso 1 1 calc R U . . .
C44 C -0.0286(3) 0.2859(3) 0.8197(2) 0.0249(9) Uani 1 1 d . . . . .
H31 H -0.029240 0.293529 0.772910 0.030 Uiso 1 1 calc R U . . .

loop_
_atom_site_aniso_label
_atom_site_aniso_U_11
_atom_site_aniso_U_22
_atom_site_aniso_U_33
_atom_site_aniso_U_23
_atom_site_aniso_U_13
_atom_site_aniso_U_12
Br1 0.0287(2) 0.0205(2) 0.0264(2) -0.00381(18) -0.00098(18) -0.00040(17)
Br2 0.0222(2) 0.0272(2) 0.0263(2) 0.00153(18) -0.00092(19) 0.00187(17)
Mn1 0.0205(3) 0.0202(3) 0.0187(3) -0.0015(3) -0.0002(3) -0.0014(3)
P1 0.0186(5) 0.0194(5) 0.0183(5) 0.0017(4) -0.0003(4) -0.0005(4)
P2 0.0203(4) 0.0194(5) 0.0190(5) -0.0012(4) 0.0003(4) 0.0004(4)
O1 0.0244(13) 0.0274(16) 0.0192(14) 0.0018(11) -0.0012(11) -0.0021(11)
O2 0.0243(12) 0.0251(15) 0.0221(13) -0.0021(11) 0.0012(12) -0.0004(12)
C1 0.025(2) 0.023(2) 0.0182(19) 0.0053(17) -0.0013(17) 0.0029(17)
C2 0.025(2) 0.024(2) 0.026(2) 0.0045(18) 0.0029(18) 0.0021(18)
C3 0.034(2) 0.023(2) 0.028(2) 0.0016(18) 0.0066(18) 0.0018(18)
C4 0.045(3) 0.021(2) 0.037(2) 0.005(2) 0.009(2) 0.009(2)
C5 0.029(2) 0.032(3) 0.049(3) 0.007(2) 0.004(2) 0.010(2)
C6 0.027(2) 0.026(2) 0.034(2) 0.0037(19) 0.0024(19) 0.0015(19)
C7 0.0172(17) 0.017(2) 0.0224(19) 0.0023(17) 0.0009(16) -0.0019(16)
C8 0.0171(17) 0.019(2) 0.021(2) -0.0001(16) -0.0013(16) -0.0034(15)
C9 0.0173(18) 0.0203(19) 0.020(2) 0.0005(17) 0.0009(15) -0.0009(15)
C10 0.024(2) 0.024(2) 0.025(2) -0.0019(18) -0.0005(17) -0.0003(17)
C11 0.029(2) 0.036(3) 0.020(2) 0.0013(18) -0.0041(17) -0.0017(19)
C12 0.031(2) 0.033(3) 0.023(2) 0.0090(19) -0.0050(18) 0.0049(19)
C13 0.028(2) 0.024(2) 0.026(2) 0.0050(18) 0.0010(18) 0.0051(17)
C14 0.0185(17) 0.026(2) 0.024(2) 0.0004(17) 0.0020(17) -0.0003(17)
C15 0.0214(19) 0.019(2) 0.025(2) -0.0027(17) 0.0010(17) 0.0043(16)
C16 0.0204(17) 0.023(2) 0.0188(19) -0.0041(17) 0.0000(16) 0.0002(17)
C17 0.0258(19) 0.022(2) 0.0144(18) 0.0025(16) -0.0023(16) 0.0024(17)
C18 0.0225(19) 0.021(2) 0.0152(18) 0.0018(16) -0.0024(16) -0.0001(17)
C19 0.0247(19) 0.025(2) 0.021(2) -0.0003(18) -0.0005(17) 0.0035(16)
C20 0.028(2) 0.021(2) 0.022(2) -0.0033(17) -0.0007(17) 0.0024(17)
C21 0.028(2) 0.024(2) 0.0165(19) 0.0026(17) -0.0029(17) 0.0000(17)
C22 0.033(2) 0.017(2) 0.023(2) -0.0008(17) -0.0010(18) 0.0019(17)
C23 0.032(2) 0.027(2) 0.027(2) 0.0007(18) -0.0030(18) -0.0064(18)
C24 0.025(2) 0.026(2) 0.028(2) 0.0027(19) -0.0013(18) -0.0023(17)
C25 0.0238(19) 0.024(2) 0.020(2) -0.0007(17) -0.0005(16) 0.0005(17)
C26 0.0287(19) 0.016(2) 0.0142(19) 0.0007(15) -0.0006(16) 0.0017(16)
C27 0.0211(19) 0.024(2) 0.023(2) -0.0070(17) -0.0018(17) 0.0017(16)
C28 0.028(2) 0.068(4) 0.032(3) 0.012(2) 0.005(2) 0.011(2)
C29 0.030(2) 0.111(5) 0.035(3) 0.025(3) 0.012(2) 0.015(3)
C30 0.023(2) 0.059(3) 0.036(3) 0.003(3) 0.006(2) 0.005(2)
C31 0.027(2) 0.024(2) 0.037(2) -0.0022(19) -0.004(2) 0.0022(17)
C32 0.028(2) 0.022(2) 0.026(2) 0.0000(17) -0.0006(17) -0.0001(17)
C33 0.0183(17) 0.023(2) 0.027(2) 0.0015(18) 0.0019(17) -0.0037(15)
C34 0.0236(19) 0.028(2) 0.030(2) -0.0019(19) 0.0019(18) -0.0011(17)
C35 0.036(2) 0.023(2) 0.052(3) 0.000(2) 0.005(2) 0.0014(19)
C36 0.035(2) 0.033(3) 0.047(3) 0.017(2) 0.006(2) 0.009(2)
C37 0.027(2) 0.044(3) 0.029(2) 0.011(2) 0.0038(18) 0.006(2)
C38 0.0231(19) 0.028(2) 0.027(2) -0.0021(18) 0.0025(18) 0.0020(17)
C39 0.0225(19) 0.0148(19) 0.023(2) -0.0004(16) 0.0019(17) 0.0009(15)
C40 0.027(2) 0.021(2) 0.022(2) 0.0009(17) -0.0029(18) 0.0010(18)
C41 0.034(2) 0.028(2) 0.021(2) 0.0013(18) 0.0032(19) -0.0023(19)
C42 0.027(2) 0.025(2) 0.032(2) 0.0008(18) 0.0124(19) 0.0025(17)
C43 0.0198(19) 0.028(2) 0.031(2) 0.0006(18) -0.0004(17) -0.0020(17)
C44 0.028(2) 0.026(2) 0.021(2) -0.0002(18) -0.0004(18) 0.0002(17)

loop_
_atom_type_symbol
_atom_type_description
_atom_type_scat_dispersion_real
_atom_type_scat_dispersion_imag
_atom_type_scat_source
C C 0.0181 0.0091 'International Tables Vol C Tables 4.2.6.8 and 6.1.1.4'
H H 0.0000 0.0000 'International Tables Vol C Tables 4.2.6.8 and 6.1.1.4'
O O 0.0492 0.0322 'International Tables Vol C Tables 4.2.6.8 and 6.1.1.4'
P P 0.2955 0.4335 'International Tables Vol C Tables 4.2.6.8 and 6.1.1.4'
Mn Mn -0.5299 2.8052 'International Tables Vol C Tables 4.2.6.8 and 6.1.1.4'
Br Br -0.6763 1.2805 'International Tables Vol C Tables 4.2.6.8 and 6.1.1.4'

loop_
_geom_angle_atom_site_label_1
_geom_angle_atom_site_label_2
_geom_angle_atom_site_label_3
_geom_angle
_geom_angle_site_symmetry_1
_geom_angle_site_symmetry_3
_geom_angle_publ_flag
O2 Mn1 O1 94.89(11) . . ?
O2 Mn1 Br1 109.07(8) . . ?
O1 Mn1 Br1 106.58(8) . . ?
O2 Mn1 Br2 107.83(8) . . ?
O1 Mn1 Br2 112.68(8) . . ?
Br1 Mn1 Br2 122.30(3) . . ?
O1 P1 C1 110.36(17) . . ?
O1 P1 C39 110.07(16) . . ?
C1 P1 C39 106.75(18) . . ?
O1 P1 C7 111.76(16) . . ?
C1 P1 C7 115.29(18) . . ?
C39 P1 C7 102.11(17) . . ?
O2 P2 C33 112.07(17) . . ?
O2 P2 C27 108.02(17) . . ?
C33 P2 C27 107.49(19) . . ?
O2 P2 C18 111.63(16) . . ?
C33 P2 C18 108.63(18) . . ?
C27 P2 C18 108.86(18) . . ?
P1 O1 Mn1 129.72(16) . . ?
P2 O2 Mn1 174.51(18) . . ?
C2 C1 C6 119.4(4) . . ?
C2 C1 P1 121.3(3) . . ?
C6 C1 P1 119.3(3) . . ?
C1 C2 C3 120.9(4) . . ?
C1 C2 H5 119.6 . . ?
C3 C2 H5 119.6 . . ?
C4 C3 C2 119.4(4) . . ?
C4 C3 H1 120.3 . . ?
C2 C3 H1 120.3 . . ?
C5 C4 C3 120.3(4) . . ?
C5 C4 H2 119.8 . . ?
C3 C4 H2 119.8 . . ?
C4 C5 C6 120.7(4) . . ?
C4 C5 H3 119.6 . . ?
C6 C5 H3 119.6 . . ?
C5 C6 C1 119.2(4) . . ?
C5 C6 H4 120.4 . . ?
C1 C6 H4 120.4 . . ?
C8 C7 C16 119.5(3) . . ?
C8 C7 P1 128.5(3) . . ?
C16 C7 P1 111.9(3) . . ?
C7 C8 C9 118.9(3) . . ?
C7 C8 C17 122.0(3) . . ?
C9 C8 C17 119.0(3) . . ?
C14 C9 C10 118.4(3) . . ?
C14 C9 C8 119.8(3) . . ?
C10 C9 C8 121.8(4) . . ?
C11 C10 C9 120.8(4) . . ?
C11 C10 H6 119.6 . . ?
C9 C10 H6 119.6 . . ?
C10 C11 C12 121.3(4) . . ?
C10 C11 H11 119.3 . . ?
C12 C11 H11 119.3 . . ?
C13 C12 C11 119.6(4) . . ?
C13 C12 H10 120.2 . . ?
C11 C12 H10 120.2 . . ?
C12 C13 C14 120.8(4) . . ?
C12 C13 H9 119.6 . . ?
C14 C13 H9 119.6 . . ?
C15 C14 C9 118.9(4) . . ?
C15 C14 C13 122.0(4) . . ?
C9 C14 C13 119.1(3) . . ?
C16 C15 C14 120.9(4) . . ?
C16 C15 H8 119.5 . . ?
C14 C15 H8 119.5 . . ?
C15 C16 C7 121.1(4) . . ?
C15 C16 H7 119.5 . . ?
C7 C16 H7 119.5 . . ?
C18 C17 C26 119.2(4) . . ?
C18 C17 C8 119.8(4) . . ?
C26 C17 C8 121.0(3) . . ?
C17 C18 C19 119.8(4) . . ?
C17 C18 P2 121.6(3) . . ?
C19 C18 P2 118.5(3) . . ?
C20 C19 C18 121.4(3) . . ?
C20 C19 H17 119.3 . . ?
C18 C19 H17 119.3 . . ?
C19 C20 C21 120.6(4) . . ?
C19 C20 H16 119.7 . . ?
C21 C20 H16 119.7 . . ?
C22 C21 C26 119.8(3) . . ?
C22 C21 C20 121.7(4) . . ?
C26 C21 C20 118.6(4) . . ?
C23 C22 C21 120.7(4) . . ?
C23 C22 H12 119.7 . . ?
C21 C22 H12 119.7 . . ?
C22 C23 C24 120.1(4) . . ?
C22 C23 H15 120.0 . . ?
C24 C23 H15 120.0 . . ?
C25 C24 C23 120.6(4) . . ?
C25 C24 H14 119.7 . . ?
C23 C24 H14 119.7 . . ?
C24 C25 C26 121.3(4) . . ?
C24 C25 H13 119.4 . . ?
C26 C25 H13 119.4 . . ?
C17 C26 C21 120.3(3) . . ?
C17 C26 C25 122.0(4) . . ?
C21 C26 C25 117.6(4) . . ?
C28 C27 C32 119.6(4) . . ?
C28 C27 P2 122.3(3) . . ?
C32 C27 P2 117.9(3) . . ?
C27 C28 C29 119.6(5) . . ?
C27 C28 H18 120.2 . . ?
C29 C28 H18 120.2 . . ?
C30 C29 C28 119.9(5) . . ?
C30 C29 H19 120.1 . . ?
C28 C29 H19 120.1 . . ?
C31 C30 C29 120.6(4) . . ?
C31 C30 H20 119.7 . . ?
C29 C30 H20 119.7 . . ?
C30 C31 C32 120.4(4) . . ?
C30 C31 H21 119.8 . . ?
C32 C31 H21 119.8 . . ?
C27 C32 C31 120.0(4) . . ?
C27 C32 H22 120.0 . . ?
C31 C32 H22 120.0 . . ?
C34 C33 C38 119.5(4) . . ?
C34 C33 P2 119.2(3) . . ?
C38 C33 P2 121.3(3) . . ?
C35 C34 C33 119.4(4) . . ?
C35 C34 H27 120.3 . . ?
C33 C34 H27 120.3 . . ?
C36 C35 C34 120.6(4) . . ?
C36 C35 H23 119.7 . . ?
C34 C35 H23 119.7 . . ?
C35 C36 C37 120.6(4) . . ?
C35 C36 H26 119.7 . . ?
C37 C36 H26 119.7 . . ?
C38 C37 C36 119.7(4) . . ?
C38 C37 H24 120.2 . . ?
C36 C37 H24 120.2 . . ?
C37 C38 C33 120.2(4) . . ?
C37 C38 H25 119.9 . . ?
C33 C38 H25 119.9 . . ?
C44 C39 C40 119.0(4) . . ?
C44 C39 P1 122.6(3) . . ?
C40 C39 P1 118.3(3) . . ?
C41 C40 C39 120.4(4) . . ?
C41 C40 H32 119.8 . . ?
C39 C40 H32 119.8 . . ?
C40 C41 C42 120.1(4) . . ?
C40 C41 H28 120.0 . . ?
C42 C41 H28 120.0 . . ?
C43 C42 C41 120.0(4) . . ?
C43 C42 H29 120.0 . . ?
C41 C42 H29 120.0 . . ?
C44 C43 C42 120.4(4) . . ?
C44 C43 H30 119.8 . . ?
C42 C43 H30 119.8 . . ?
C43 C44 C39 120.1(4) . . ?
C43 C44 H31 120.0 . . ?
C39 C44 H31 120.0 . . ?

loop_
_geom_bond_atom_site_label_1
_geom_bond_atom_site_label_2
_geom_bond_distance
_geom_bond_site_symmetry_2
_geom_bond_publ_flag
Br1 Mn1 2.4687(7) . ?
Br2 Mn1 2.4710(7) . ?
Mn1 O2 2.043(3) . ?
Mn1 O1 2.057(3) . ?
P1 O1 1.500(3) . ?
P1 C1 1.795(4) . ?
P1 C39 1.804(4) . ?
P1 C7 1.816(4) . ?
P2 O2 1.501(3) . ?
P2 C33 1.786(4) . ?
P2 C27 1.814(4) . ?
P2 C18 1.818(4) . ?
C1 C2 1.379(6) . ?
C1 C6 1.405(6) . ?
C2 C3 1.387(6) . ?
C2 H5 0.9500 . ?
C3 C4 1.385(7) . ?
C3 H1 0.9500 . ?
C4 C5 1.373(7) . ?
C4 H2 0.9500 . ?
C5 C6 1.388(6) . ?
C5 H3 0.9500 . ?
C6 H4 0.9500 . ?
C7 C8 1.392(6) . ?
C7 C16 1.425(6) . ?
C8 C9 1.433(5) . ?
C8 C17 1.493(6) . ?
C9 C14 1.418(6) . ?
C9 C10 1.421(6) . ?
C10 C11 1.359(6) . ?
C10 H6 0.9500 . ?
C11 C12 1.397(7) . ?
C11 H11 0.9500 . ?
C12 C13 1.374(6) . ?
C12 H10 0.9500 . ?
C13 C14 1.418(6) . ?
C13 H9 0.9500 . ?
C14 C15 1.409(6) . ?
C15 C16 1.356(6) . ?
C15 H8 0.9500 . ?
C16 H7 0.9500 . ?
C17 C18 1.403(6) . ?
C17 C26 1.419(6) . ?
C18 C19 1.408(6) . ?
C19 C20 1.363(6) . ?
C19 H17 0.9500 . ?
C20 C21 1.422(6) . ?
C20 H16 0.9500 . ?
C21 C22 1.413(6) . ?
C21 C26 1.420(6) . ?
C22 C23 1.363(7) . ?
C22 H12 0.9500 . ?
C23 C24 1.414(6) . ?
C23 H15 0.9500 . ?
C24 C25 1.353(6) . ?
C24 H14 0.9500 . ?
C25 C26 1.430(6) . ?
C25 H13 0.9500 . ?
C27 C28 1.384(6) . ?
C27 C32 1.384(6) . ?
C28 C29 1.400(7) . ?
C28 H18 0.9500 . ?
C29 C30 1.377(7) . ?
C29 H19 0.9500 . ?
C30 C31 1.354(7) . ?
C30 H20 0.9500 . ?
C31 C32 1.393(6) . ?
C31 H21 0.9500 . ?
C32 H22 0.9500 . ?
C33 C34 1.397(6) . ?
C33 C38 1.400(6) . ?
C34 C35 1.386(6) . ?
C34 H27 0.9500 . ?
C35 C36 1.371(7) . ?
C35 H23 0.9500 . ?
C36 C37 1.384(7) . ?
C36 H26 0.9500 . ?
C37 C38 1.380(6) . ?
C37 H24 0.9500 . ?
C38 H25 0.9500 . ?
C39 C44 1.397(6) . ?
C39 C40 1.399(5) . ?
C40 C41 1.383(6) . ?
C40 H32 0.9500 . ?
C41 C42 1.385(6) . ?
C41 H28 0.9500 . ?
C42 C43 1.384(6) . ?
C42 H29 0.9500 . ?
C43 C44 1.384(6) . ?
C43 H30 0.9500 . ?
C44 H31 0.9500 . ?

loop_
_geom_torsion_atom_site_label_1
_geom_torsion_atom_site_label_2
_geom_torsion_atom_site_label_3
_geom_torsion_atom_site_label_4
_geom_torsion
_geom_torsion_site_symmetry_1
_geom_torsion_site_symmetry_2
_geom_torsion_site_symmetry_3
_geom_torsion_site_symmetry_4
_geom_torsion_publ_flag
C1 P1 O1 Mn1 95.1(2) . . . . ?
C39 P1 O1 Mn1 -147.3(2) . . . . ?
C7 P1 O1 Mn1 -34.6(3) . . . . ?
O1 P1 C1 C2 145.6(3) . . . . ?
C39 P1 C1 C2 26.0(4) . . . . ?
C7 P1 C1 C2 -86.6(4) . . . . ?
O1 P1 C1 C6 -31.8(4) . . . . ?
C39 P1 C1 C6 -151.4(3) . . . . ?
C7 P1 C1 C6 95.9(4) . . . . ?
C6 C1 C2 C3 -0.3(6) . . . . ?
P1 C1 C2 C3 -177.7(3) . . . . ?
C1 C2 C3 C4 -1.0(6) . . . . ?
C2 C3 C4 C5 1.1(7) . . . . ?
C3 C4 C5 C6 0.1(7) . . . . ?
C4 C5 C6 C1 -1.4(7) . . . . ?
C2 C1 C6 C5 1.5(6) . . . . ?
P1 C1 C6 C5 179.0(3) . . . . ?
O1 P1 C7 C8 127.4(3) . . . . ?
C1 P1 C7 C8 0.3(4) . . . . ?
C39 P1 C7 C8 -115.0(3) . . . . ?
O1 P1 C7 C16 -57.0(3) . . . . ?
C1 P1 C7 C16 175.9(2) . . . . ?
C39 P1 C7 C16 60.6(3) . . . . ?
C16 C7 C8 C9 -9.9(5) . . . . ?
P1 C7 C8 C9 165.5(3) . . . . ?
C16 C7 C8 C17 167.3(3) . . . . ?
P1 C7 C8 C17 -17.4(5) . . . . ?
C7 C8 C9 C14 9.5(5) . . . . ?
C17 C8 C9 C14 -167.7(3) . . . . ?
C7 C8 C9 C10 -171.8(4) . . . . ?
C17 C8 C9 C10 11.0(5) . . . . ?
C14 C9 C10 C11 -0.6(6) . . . . ?
C8 C9 C10 C11 -179.3(4) . . . . ?
C9 C10 C11 C12 1.3(6) . . . . ?
C10 C11 C12 C13 -0.2(6) . . . . ?
C11 C12 C13 C14 -1.6(6) . . . . ?
C10 C9 C14 C15 179.5(4) . . . . ?
C8 C9 C14 C15 -1.7(5) . . . . ?
C10 C9 C14 C13 -1.1(5) . . . . ?
C8 C9 C14 C13 177.6(3) . . . . ?
C12 C13 C14 C15 -178.4(4) . . . . ?
C12 C13 C14 C9 2.2(6) . . . . ?
C9 C14 C15 C16 -5.8(6) . . . . ?
C13 C14 C15 C16 174.9(4) . . . . ?
C14 C15 C16 C7 5.5(6) . . . . ?
C8 C7 C16 C15 2.5(5) . . . . ?
P1 C7 C16 C15 -173.5(3) . . . . ?
C7 C8 C17 C18 -79.8(5) . . . . ?
C9 C8 C17 C18 97.4(4) . . . . ?
C7 C8 C17 C26 101.6(4) . . . . ?
C9 C8 C17 C26 -81.3(5) . . . . ?
C26 C17 C18 C19 -2.5(5) . . . . ?
C8 C17 C18 C19 178.9(3) . . . . ?
C26 C17 C18 P2 -178.2(3) . . . . ?
C8 C17 C18 P2 3.1(5) . . . . ?
O2 P2 C18 C17 64.4(4) . . . . ?
C33 P2 C18 C17 -59.7(4) . . . . ?
C27 P2 C18 C17 -176.5(3) . . . . ?
O2 P2 C18 C19 -111.4(3) . . . . ?
C33 P2 C18 C19 124.5(3) . . . . ?
C27 P2 C18 C19 7.7(4) . . . . ?
C17 C18 C19 C20 0.4(6) . . . . ?
P2 C18 C19 C20 176.3(3) . . . . ?
C18 C19 C20 C21 1.5(6) . . . . ?
C19 C20 C21 C22 179.8(4) . . . . ?
C19 C20 C21 C26 -1.3(6) . . . . ?
C26 C21 C22 C23 1.4(6) . . . . ?
C20 C21 C22 C23 -179.8(4) . . . . ?
C21 C22 C23 C24 -0.3(6) . . . . ?
C22 C23 C24 C25 -1.3(6) . . . . ?
C23 C24 C25 C26 1.7(6) . . . . ?
C18 C17 C26 C21 2.6(5) . . . . ?
C8 C17 C26 C21 -178.7(3) . . . . ?
C18 C17 C26 C25 -178.4(4) . . . . ?
C8 C17 C26 C25 0.3(6) . . . . ?
C22 C21 C26 C17 178.1(4) . . . . ?
C20 C21 C26 C17 -0.8(6) . . . . ?
C22 C21 C26 C25 -0.9(5) . . . . ?
C20 C21 C26 C25 -179.8(4) . . . . ?
C24 C25 C26 C17 -179.7(4) . . . . ?
C24 C25 C26 C21 -0.6(6) . . . . ?
O2 P2 C27 C28 -139.0(4) . . . . ?
C33 P2 C27 C28 -17.9(4) . . . . ?
C18 P2 C27 C28 99.6(4) . . . . ?
O2 P2 C27 C32 35.6(4) . . . . ?
C33 P2 C27 C32 156.7(3) . . . . ?
C18 P2 C27 C32 -85.8(3) . . . . ?
C32 C27 C28 C29 0.5(8) . . . . ?
P2 C27 C28 C29 175.0(5) . . . . ?
C27 C28 C29 C30 -0.2(10) . . . . ?
C28 C29 C30 C31 0.2(9) . . . . ?
C29 C30 C31 C32 -0.5(8) . . . . ?
C28 C27 C32 C31 -0.8(6) . . . . ?
P2 C27 C32 C31 -175.5(3) . . . . ?
C30 C31 C32 C27 0.8(6) . . . . ?
O2 P2 C33 C34 13.2(4) . . . . ?
C27 P2 C33 C34 -105.3(3) . . . . ?
C18 P2 C33 C34 137.0(3) . . . . ?
O2 P2 C33 C38 -169.0(3) . . . . ?
C27 P2 C33 C38 72.5(3) . . . . ?
C18 P2 C33 C38 -45.1(4) . . . . ?
C38 C33 C34 C35 -0.7(6) . . . . ?
P2 C33 C34 C35 177.1(3) . . . . ?
C33 C34 C35 C36 1.3(6) . . . . ?
C34 C35 C36 C37 -0.3(7) . . . . ?
C35 C36 C37 C38 -1.1(7) . . . . ?
C36 C37 C38 C33 1.6(6) . . . . ?
C34 C33 C38 C37 -0.7(6) . . . . ?
P2 C33 C38 C37 -178.5(3) . . . . ?
O1 P1 C39 C44 145.6(3) . . . . ?
C1 P1 C39 C44 -94.6(4) . . . . ?
C7 P1 C39 C44 26.8(4) . . . . ?
O1 P1 C39 C40 -33.7(3) . . . . ?
C1 P1 C39 C40 86.1(3) . . . . ?
C7 P1 C39 C40 -152.5(3) . . . . ?
C44 C39 C40 C41 -1.9(6) . . . . ?
P1 C39 C40 C41 177.3(3) . . . . ?
C39 C40 C41 C42 1.1(6) . . . . ?
C40 C41 C42 C43 -0.1(7) . . . . ?
C41 C42 C43 C44 -0.1(7) . . . . ?
C42 C43 C44 C39 -0.7(6) . . . . ?
C40 C39 C44 C43 1.7(6) . . . . ?
P1 C39 C44 C43 -177.5(3) . . . . ?
